data_2214421
loop_
_publ_author_name
'Zimmermann, Sina'
'Pantenburg, Ingo'
'Meyer, Gerd'

_publ_section_title
;
 Lutetium(III) oxide bromide, LuOBr
;
_journal_issue 7
_journal_name_full 'Acta Crystallographica Section E'
_journal_page_first i156
_journal_paper_doi 10.1107/S1600536807027821
_journal_volume 63
_journal_year 2007
_chemical_formula_iupac 'Lu O Br'
_chemical_formula_structural 'Br Lu O'
_chemical_formula_sum 'Br Lu O'
_chemical_formula_weight 270.88
_chemical_name_common no
_chemical_name_systematic
;
Lutetium(III) oxide bromide
;
_space_group_IT_number 129
_symmetry_cell_setting tetragonal
_symmetry_space_group_name_Hall '-P 4a 2a'
_symmetry_space_group_name_H-M 'P 4/n m m :2'
_atom_sites_solution_primary direct
_atom_sites_solution_secondary difmap
_audit_creation_method SHELXL-97
_cell_angle_alpha 90.00
_cell_angle_beta 90.00
_cell_angle_gamma 90.00
_cell_formula_units_Z 2
_cell_length_a 3.7646(13)
_cell_length_b 3.7646(13)
_cell_length_c 8.354(4)
_cell_measurement_reflns_used 1168
_cell_measurement_temperature 293(2)
_cell_measurement_theta_max 28.15
_cell_measurement_theta_min 1.90
_cell_volume 118.39(8)
_computing_cell_refinement X-AREA
_computing_data_collection 'X-AREA (Stoe & Cie, 2001)'
_computing_data_reduction X-AREA
_computing_molecular_graphics 'DIAMOND (Brandenburg, 2005)'
_computing_publication_material SHELXL97
_computing_structure_refinement 'SHELXL97 (Sheldrick, 1997)'
_computing_structure_solution 'SIR92 (Altomare <i>et al.</i>,  1993)'
_diffrn_ambient_temperature 293(2)
_diffrn_measured_fraction_theta_full 0.991
_diffrn_measured_fraction_theta_max 0.991
_diffrn_measurement_device_type 'Stoe IPDS I'
_diffrn_measurement_method \f
_diffrn_radiation_monochromator graphite
_diffrn_radiation_source 'fine-focus sealed tube'
_diffrn_radiation_type MoK\a
_diffrn_radiation_wavelength 0.71073
_diffrn_reflns_av_R_equivalents 0.0989
_diffrn_reflns_av_sigmaI/netI 0.0364
_diffrn_reflns_limit_h_max 4
_diffrn_reflns_limit_h_min -4
_diffrn_reflns_limit_k_max 4
_diffrn_reflns_limit_k_min -4
_diffrn_reflns_limit_l_max 10
_diffrn_reflns_limit_l_min -10
_diffrn_reflns_number 1046
_diffrn_reflns_theta_full 27.74
_diffrn_reflns_theta_max 27.74
_diffrn_reflns_theta_min 4.88
_diffrn_standards_number 0
_exptl_absorpt_coefficient_mu 58.166
_exptl_absorpt_correction_T_max 0.0565
_exptl_absorpt_correction_T_min 0.0035
_exptl_absorpt_correction_type numerical
_exptl_absorpt_process_details '[X-RED (Stoe & Cie, 2001) and X-SHAPE (Stoe & Cie, 1999)]'
_exptl_crystal_colour light-orange
_exptl_crystal_density_diffrn 7.598
_exptl_crystal_density_method 'not measured'
_exptl_crystal_description plate
_exptl_crystal_F_000 228
_exptl_crystal_size_max 0.20
_exptl_crystal_size_mid 0.10
_exptl_crystal_size_min 0.05
_refine_diff_density_max 1.547
_refine_diff_density_min -2.538
_refine_ls_extinction_coef 0.019(3)
_refine_ls_extinction_expression Fc^*^=kFc[1+0.001xFc^2^\l^3^/sin(2\q)]^-1/4^
_refine_ls_extinction_method SHELXL97
_refine_ls_goodness_of_fit_ref 1.285
_refine_ls_matrix_type full
_refine_ls_number_parameters 10
_refine_ls_number_reflns 107
_refine_ls_number_restraints 0
_refine_ls_restrained_S_all 1.285
_refine_ls_R_factor_all 0.0225
_refine_ls_R_factor_gt 0.0225
_refine_ls_shift/su_max 0.000
_refine_ls_shift/su_mean 0.000
_refine_ls_structure_factor_coef Fsqd
_refine_ls_weighting_details 'w=1/[\s^2^(Fo^2^)+(0.0199P)^2^+0.8289P] where P=(Fo^2^+2Fc^2^)/3'
_refine_ls_weighting_scheme calc
_refine_ls_wR_factor_gt 0.0535
_refine_ls_wR_factor_ref 0.0535
_reflns_number_gt 107
_reflns_number_total 107
_reflns_threshold_expression I>2\s(I)
_cod_data_source_file wm2121.cif
_cod_data_source_block I
_cod_depositor_comments
;
The following automatic conversions were performed:

'_chemical_melting_point' value 'no' was changed to '?' - the value
is undefined or not given.

Automatic conversion script
Id: cif_fix_values 1646 2011-03-28 12:23:43Z adriana 

The following automatic conversions were performed:

'_chemical_melting_point' value 'no' was changed to '?' - the value
is undefined or not given.

Automatic conversion script
Id: cif_fix_values 1715 2011-07-08 13:25:40Z adriana 
;
_cod_original_sg_symbol_H-M 'P 4/n m m'
_cod_database_code 2214421
_cod_database_fobs_code 2214421

loop_
_symmetry_equiv_pos_as_xyz
'x, y, z'
'-y+1/2, x, z'
'-x+1/2, -y+1/2, z'
'y, -x+1/2, z'
'x+1/2, -y, -z'
'y+1/2, x+1/2, -z'
'-x, y+1/2, -z'
'-y, -x, -z'
'-x, -y, -z'
'y-1/2, -x, -z'
'x-1/2, y-1/2, -z'
'-y, x-1/2, -z'
'-x-1/2, y, z'
'-y-1/2, -x-1/2, z'
'x, -y-1/2, z'
'y, x, z'

loop_
_atom_site_type_symbol
_atom_site_label
_atom_site_fract_x
_atom_site_fract_y
_atom_site_fract_z
_atom_site_U_iso_or_equiv
_atom_site_adp_type
_atom_site_calc_flag
_atom_site_refinement_flags
_atom_site_occupancy
Lu Lu -0.2500 0.7500 0.36724(9) 0.0082(4) Uani d S 1
Br Br 0.2500 1.2500 0.1718(3) 0.0158(5) Uani d S 1
O O -0.2500 0.2500 0.5000 0.009(2) Uani d S 1

loop_
_atom_site_aniso_label
_atom_site_aniso_U_11
_atom_site_aniso_U_22
_atom_site_aniso_U_33
_atom_site_aniso_U_12
_atom_site_aniso_U_13
_atom_site_aniso_U_23
Lu 0.0034(4) 0.0034(4) 0.0178(5) 0.000 0.000 0.000
Br 0.0142(6) 0.0142(6) 0.0190(9) 0.000 0.000 0.000
O 0.005(3) 0.005(3) 0.016(5) 0.000 0.000 0.000

loop_
_atom_type_symbol
_atom_type_description
_atom_type_scat_dispersion_real
_atom_type_scat_dispersion_imag
_atom_type_scat_source
Br Br -0.2901 2.4595 'International Tables Vol C Tables 4.2.6.8 and 6.1.1.4'
Lu Lu -0.4720 5.8584 'International Tables Vol C Tables 4.2.6.8 and 6.1.1.4'
O O 0.0106 0.0060 'International Tables Vol C Tables 4.2.6.8 and 6.1.1.4'

loop_
_geom_angle_atom_site_label_1
_geom_angle_atom_site_label_2
_geom_angle_atom_site_label_3
_geom_angle_site_symmetry_1
_geom_angle_site_symmetry_3
_geom_angle
_geom_angle_publ_flag
O Lu O 9_566 1_565 75.07(2) no
O Lu O 9_566 9_466 118.99(4) no
O Lu O 1_565 9_466 75.07(2) no
O Lu O 9_566 . 75.07(2) no
O Lu O 1_565 . 118.99(4) no
O Lu O 9_466 . 75.07(2) no
O Lu Br 9_566 1_445 141.696(9) no
O Lu Br 1_565 1_445 141.696(9) no
O Lu Br 9_466 1_445 75.29(3) no
O Lu Br . 1_445 75.29(3) no
O Lu Br 9_566 . 75.29(3) no
O Lu Br 1_565 . 75.29(3) no
O Lu Br 9_466 . 141.696(9) no
O Lu Br . . 141.696(9) no
Br Lu Br 1_445 . 116.95(8) no
O Lu Br 9_566 1_455 141.696(9) no
O Lu Br 1_565 1_455 75.29(3) no
O Lu Br 9_466 1_455 75.29(3) no
O Lu Br . 1_455 141.696(9) no
Br Lu Br 1_445 1_455 74.13(4) no
Br Lu Br . 1_455 74.13(4) no
O Lu Br 9_566 1_545 75.29(3) no
O Lu Br 1_565 1_545 141.696(9) no
O Lu Br 9_466 1_545 141.696(9) no
O Lu Br . 1_545 75.29(3) no
Br Lu Br 1_445 1_545 74.13(4) no
Br Lu Br . 1_545 74.13(4) no
Br Lu Br 1_455 1_545 116.95(8) no
O Lu Lu 9_566 9_576 37.533(10) no
O Lu Lu 1_565 9_576 37.533(10) no
O Lu Lu 9_466 9_576 98.23(4) no
O Lu Lu . 9_576 98.23(4) no
Br Lu Lu 1_445 9_576 171.72(5) no
Br Lu Lu . 9_576 71.33(5) no
Br Lu Lu 1_455 9_576 109.55(3) no
Br Lu Lu 1_545 9_576 109.55(3) no
O Lu Lu 9_566 9_566 37.533(10) no
O Lu Lu 1_565 9_566 98.23(4) no
O Lu Lu 9_466 9_566 98.23(4) no
O Lu Lu . 9_566 37.533(10) no
Br Lu Lu 1_445 9_566 109.55(3) no
Br Lu Lu . 9_566 109.55(3) no
Br Lu Lu 1_455 9_566 171.72(5) no
Br Lu Lu 1_545 9_566 71.33(5) no
Lu Lu Lu 9_576 9_566 65.81(3) no
O Lu Lu 9_566 9_476 98.23(4) no
O Lu Lu 1_565 9_476 37.533(10) no
O Lu Lu 9_466 9_476 37.533(10) no
O Lu Lu . 9_476 98.23(4) no
Br Lu Lu 1_445 9_476 109.55(3) no
Br Lu Lu . 9_476 109.55(3) no
Br Lu Lu 1_455 9_476 71.33(5) no
Br Lu Lu 1_545 9_476 171.72(5) no
Lu Lu Lu 9_576 9_476 65.81(3) no
Lu Lu Lu 9_566 9_476 100.39(5) no
O Lu Lu 9_566 9_466 98.23(4) no
O Lu Lu 1_565 9_466 98.23(4) no
O Lu Lu 9_466 9_466 37.533(10) no
O Lu Lu . 9_466 37.533(10) no
Br Lu Lu 1_445 9_466 71.33(5) no
Br Lu Lu . 9_466 171.72(5) no
Br Lu Lu 1_455 9_466 109.55(3) no
Br Lu Lu 1_545 9_466 109.55(3) no
Lu Lu Lu 9_576 9_466 100.39(5) no
Lu Lu Lu 9_566 9_466 65.81(3) no
Lu Lu Lu 9_476 9_466 65.81(3) no
Lu Br Lu 1_665 1_565 74.13(4) no
Lu Br Lu 1_665 1_655 74.13(4) no
Lu Br Lu 1_565 1_655 116.95(8) no
Lu Br Lu 1_665 . 116.95(8) no
Lu Br Lu 1_565 . 74.13(4) no
Lu Br Lu 1_655 . 74.13(4) no
Lu O Lu 9_566 1_545 104.93(2) no
Lu O Lu 9_566 9_466 118.99(4) no
Lu O Lu 1_545 9_466 104.93(2) no
Lu O Lu 9_566 . 104.93(2) no
Lu O Lu 1_545 . 118.99(4) no
Lu O Lu 9_466 . 104.93(2) no

loop_
_geom_bond_atom_site_label_1
_geom_bond_atom_site_label_2
_geom_bond_site_symmetry_2
_geom_bond_distance
_geom_bond_publ_flag
Lu O 9_566 2.1847(7) no
Lu O 1_565 2.1847(7) no
Lu O 9_466 2.1847(7) no
Lu O . 2.1847(7) yes
Lu Br 1_445 3.1228(15) no
Lu Br . 3.1228(15) yes
Lu Br 1_455 3.1228(15) no
Lu Br 1_545 3.1228(15) no
Lu Lu 9_576 3.4650(14) yes
Lu Lu 9_566 3.4650(14) no
Lu Lu 9_476 3.4650(13) no
Lu Lu 9_466 3.4650(14) no
Br Lu 1_665 3.1228(15) no
Br Lu 1_565 3.1228(15) no
Br Lu 1_655 3.1228(15) no
O Lu 9_566 2.1847(7) no
O Lu 1_545 2.1847(7) no
O Lu 9_466 2.1847(7) no
